data_7245879
loop_
_publ_author_name
'Bondarenko, Mikhail A.'
'Abramov, Pavel A.'
'Korolkov, Ilya V.'
'Bogomyakov, Artem S.'
'Sokolov, Maxim N.'
'Adonin, Sergey A.'

_publ_section_title
;
 Cu(ii) 3,5-diiodosalicylate complexes: precursor-dependent formation of
 mono-, di-, tri- and tetranuclear compounds and 1D coordination polymers
;
_journal_issue 1
_journal_name_full CrystEngComm
_journal_page_first 130
_journal_page_last 136
_journal_paper_doi 10.1039/D2CE01393B
_journal_volume 25
_journal_year 2023
_chemical_formula_sum 'C37.33 H40 Cl2.67 Cu2 I2.67 N4 O4'
_chemical_formula_weight 1168.74
_space_group_crystal_system monoclinic
_space_group_IT_number 15
_space_group_name_Hall '-C 2yc'
_space_group_name_H-M_alt 'C 1 2/c 1'
_atom_sites_solution_hydrogens geom
_atom_sites_solution_primary direct
_atom_sites_solution_secondary difmap
_audit_creation_method SHELXL-2017/1
_audit_update_record
;
2022-11-03 deposited with the CCDC.	2022-11-22 downloaded from the CCDC.
;
_cell_angle_alpha 90
_cell_angle_beta 123.487(5)
_cell_angle_gamma 90
_cell_formula_units_Z 6
_cell_length_a 32.1635(10)
_cell_length_b 7.9649(2)
_cell_length_c 29.8771(10)
_cell_measurement_reflns_used 13449
_cell_measurement_temperature 150(2)
_cell_measurement_theta_max 28.6690
_cell_measurement_theta_min 2.6350
_cell_volume 6383.4(5)
_computing_cell_refinement 'CrysAlisPro 1.171.38.41 (Rigaku OD, 2015)'
_computing_data_collection 'CrysAlisPro 1.171.38.41 (Rigaku OD, 2015)'
_computing_data_reduction 'CrysAlisPro 1.171.38.41 (Rigaku OD, 2015)'
_computing_molecular_graphics 'ShelXle (H\"ubschle, 2011)'
_computing_publication_material 'CIFTAB-2014 (Sheldrick, 2014)'
_computing_structure_refinement 'SHELXL-2014 (Sheldrick, 2014)'
_computing_structure_solution 'SHELXS-2014 (Sheldrick, 2014)'
_diffrn_ambient_temperature 150(2)
_diffrn_detector 'CCD plate'
_diffrn_detector_area_resol_mean 10.6168
_diffrn_detector_type AtlasS2
_diffrn_measured_fraction_theta_full 0.999
_diffrn_measured_fraction_theta_max 1.000
_diffrn_measurement_device 'four-circle diffractometer'
_diffrn_measurement_device_type 'New Xcalibur, AtlasS2'
_diffrn_measurement_method '\w scans'
_diffrn_radiation_monochromator graphite
_diffrn_radiation_probe x-ray
_diffrn_radiation_source 'fine-focus sealed tube'
_diffrn_radiation_type MoK\a
_diffrn_radiation_wavelength 0.71073
_diffrn_reflns_av_R_equivalents 0.0209
_diffrn_reflns_av_unetI/netI 0.0193
_diffrn_reflns_Laue_measured_fraction_full 0.999
_diffrn_reflns_Laue_measured_fraction_max 1.000
_diffrn_reflns_limit_h_max 39
_diffrn_reflns_limit_h_min -38
_diffrn_reflns_limit_k_max 6
_diffrn_reflns_limit_k_min -9
_diffrn_reflns_limit_l_max 33
_diffrn_reflns_limit_l_min -36
_diffrn_reflns_number 22785
_diffrn_reflns_point_group_measured_fraction_full 0.999
_diffrn_reflns_point_group_measured_fraction_max 1.000
_diffrn_reflns_theta_full 25.500
_diffrn_reflns_theta_max 25.680
_diffrn_reflns_theta_min 2.533
_diffrn_source 'sealed X-ray tube'
_exptl_absorpt_coefficient_mu 3.144
_exptl_absorpt_correction_T_max 1.00000
_exptl_absorpt_correction_T_min 0.92730
_exptl_absorpt_correction_type multi-scan
_exptl_absorpt_process_details
;
CrysAlisPro 1.171.38.41 (Rigaku Oxford Diffraction, 2015)
Empirical absorption correction using spherical harmonics,
implemented in SCALE3 ABSPACK scaling algorithm.
;
_exptl_crystal_colour blue
_exptl_crystal_density_diffrn 1.824
_exptl_crystal_description prism
_exptl_crystal_F_000 3412
_exptl_crystal_size_max 0.300
_exptl_crystal_size_mid 0.100
_exptl_crystal_size_min 0.100
_refine_diff_density_max 2.883
_refine_diff_density_min -1.825
_refine_diff_density_rms 0.091
_refine_ls_extinction_method none
_refine_ls_goodness_of_fit_ref 1.046
_refine_ls_hydrogen_treatment constr
_refine_ls_matrix_type full
_refine_ls_number_parameters 359
_refine_ls_number_reflns 6064
_refine_ls_number_restraints 0
_refine_ls_restrained_S_all 1.046
_refine_ls_R_factor_all 0.0401
_refine_ls_R_factor_gt 0.0349
_refine_ls_shift/su_max 0.002
_refine_ls_shift/su_mean 0.000
_refine_ls_structure_factor_coef Fsqd
_refine_ls_weighting_details 'w=1/[\s^2^(Fo^2^)+(0.0252P)^2^+47.3496P] where P=(Fo^2^+2Fc^2^)/3'
_refine_ls_weighting_scheme calc
_refine_ls_wR_factor_gt 0.0765
_refine_ls_wR_factor_ref 0.0788
_reflns_Friedel_coverage 0.000
_reflns_number_gt 5445
_reflns_number_total 6064
_reflns_threshold_expression >2\s(I)
_cod_data_source_file d2ce01393b2.cif
_cod_data_source_block BM357_a
_cod_depositor_comments 'Adding full bibliography for 7245877--7245890.cif.'
_cod_original_sg_symbol_H-M 'C 2/c'
_cod_database_code 7245879
_shelx_shelxl_version_number 2017/1
_shelx_space_group_comment
;
The symmetry employed for this shelxl refinement is uniquely defined
by the following loop, which should always be used as a source of
symmetry information in preference to the above space-group names.
They are only intended as comments.
;
_shelx_estimated_absorpt_t_min 0.452
_shelx_estimated_absorpt_t_max 0.744

loop_
_space_group_symop_operation_xyz
'x, y, z'
'-x, y, -z+1/2'
'x+1/2, y+1/2, z'
'-x+1/2, y+1/2, -z+1/2'
'-x, -y, -z'
'x, -y, z-1/2'
'-x+1/2, -y+1/2, -z'
'x+1/2, -y+1/2, z-1/2'

loop_
_atom_site_label
_atom_site_type_symbol
_atom_site_fract_x
_atom_site_fract_y
_atom_site_fract_z
_atom_site_U_iso_or_equiv
_atom_site_adp_type
_atom_site_occupancy
_atom_site_site_symmetry_order
_atom_site_calc_flag
_atom_site_refinement_flags_posn
_atom_site_refinement_flags_adp
_atom_site_refinement_flags_occupancy
_atom_site_disorder_assembly
_atom_site_disorder_group
C1 C 0.37875(14) 0.2156(5) 0.74538(15) 0.0267(8) Uani 1 1 d . . . . .
C2 C 0.39638(14) 0.1465(5) 0.79986(15) 0.0260(8) Uani 1 1 d . . . . .
C3 C 0.43303(14) 0.2337(5) 0.84575(15) 0.0269(8) Uani 1 1 d . . . . .
C4 C 0.44908(14) 0.1667(5) 0.89610(15) 0.0310(9) Uani 1 1 d . . . . .
C5 C 0.43139(15) 0.0159(6) 0.90123(16) 0.0330(9) Uani 1 1 d . . . . .
H5 H 0.443133 -0.028441 0.935777 0.040 Uiso 1 1 calc R U . . .
C6 C 0.39609(14) -0.0711(5) 0.85528(16) 0.0304(9) Uani 1 1 d . . . . .
C7 C 0.37823(14) -0.0061(5) 0.80509(15) 0.0282(8) Uani 1 1 d . . . . .
H7 H 0.353512 -0.065351 0.774000 0.034 Uiso 1 1 calc R U . . .
C8 C 0.2255(2) 0.8312(7) 0.7269(2) 0.0522(13) Uani 1 1 d . . . . .
H8A H 0.216542 0.720675 0.733541 0.078 Uiso 1 1 calc R U . . .
H8B H 0.206079 0.918068 0.730746 0.078 Uiso 1 1 calc R U . . .
H8C H 0.261131 0.851472 0.752918 0.078 Uiso 1 1 calc R U . . .
C9 C 0.2144(2) 0.8366(7) 0.6709(2) 0.0568(14) Uani 1 1 d . . . . .
H9A H 0.223979 0.947699 0.664566 0.068 Uiso 1 1 calc R U . . .
H9B H 0.178063 0.822265 0.644683 0.068 Uiso 1 1 calc R U . . .
C10 C 0.24203(18) 0.7007(6) 0.66213(17) 0.0401(11) Uani 1 1 d . . . . .
C11 C 0.22344(17) 0.5408(6) 0.64786(17) 0.0377(10) Uani 1 1 d . . . . .
H11 H 0.192008 0.514905 0.642119 0.045 Uiso 1 1 calc R U . . .
C12 C 0.28824(19) 0.7311(6) 0.66991(17) 0.0399(11) Uani 1 1 d . . . . .
H12 H 0.302500 0.840181 0.679546 0.048 Uiso 1 1 calc R U . . .
C13 C 0.31323(16) 0.6024(5) 0.66357(16) 0.0326(9) Uani 1 1 d . . . . .
H13 H 0.344847 0.625051 0.669368 0.039 Uiso 1 1 calc R U . . .
C14 C 0.25015(15) 0.4165(5) 0.64174(15) 0.0303(9) Uani 1 1 d . . . . .
H14 H 0.236423 0.306783 0.631709 0.036 Uiso 1 1 calc R U . . .
C15 C 0.43102(15) 0.1691(6) 0.66321(19) 0.0390(10) Uani 1 1 d . . . . .
H15 H 0.438098 0.284170 0.672894 0.047 Uiso 1 1 calc R U . . .
C16 C 0.37624(14) -0.0510(5) 0.63163(16) 0.0287(8) Uani 1 1 d . . . . .
H16 H 0.344127 -0.095005 0.619053 0.034 Uiso 1 1 calc R U . . .
C17 C 0.41185(15) -0.1576(5) 0.63556(17) 0.0339(9) Uani 1 1 d . . . . .
H17 H 0.403827 -0.271905 0.625312 0.041 Uiso 1 1 calc R U . . .
C18 C 0.46831(16) 0.0689(6) 0.6687(2) 0.0445(11) Uani 1 1 d . . . . .
H18 H 0.500422 0.114968 0.682395 0.053 Uiso 1 1 calc R U . . .
C19 C 0.45937(15) -0.0986(6) 0.65441(18) 0.0364(10) Uani 1 1 d . . . . .
C20 C 0.49998(18) -0.2094(6) 0.6592(2) 0.0495(12) Uani 1 1 d . . . . .
H20A H 0.514262 -0.154168 0.640909 0.059 Uiso 1 1 calc R U . . .
H20B H 0.485149 -0.317309 0.640764 0.059 Uiso 1 1 calc R U . . .
C21 C 0.5417(2) -0.2442(7) 0.7175(2) 0.0587(14) Uani 1 1 d . . . . .
H21A H 0.553892 -0.137828 0.737046 0.088 Uiso 1 1 calc R U . . .
H21B H 0.569082 -0.302676 0.718649 0.088 Uiso 1 1 calc R U . . .
H21C H 0.528879 -0.314569 0.734218 0.088 Uiso 1 1 calc R U . . .
C22 C 0.16246(14) 0.3633(5) 0.49719(16) 0.0297(9) Uani 1 1 d . . . . .
H22 H 0.154103 0.247422 0.491844 0.036 Uiso 1 1 calc R U . . .
C23 C 0.21702(14) 0.5759(5) 0.51286(15) 0.0249(8) Uani 1 1 d . . . . .
H23 H 0.247615 0.612272 0.518293 0.030 Uiso 1 1 calc R U . . .
C24 C 0.18644(15) 0.6930(5) 0.51402(17) 0.0310(9) Uani 1 1 d . . . . .
H24 H 0.195945 0.807849 0.520315 0.037 Uiso 1 1 calc R U . . .
C25 C 0.12987(16) 0.4748(6) 0.49728(19) 0.0394(10) Uani 1 1 d . . . . .
H25 H 0.099298 0.435915 0.491375 0.047 Uiso 1 1 calc R U . . .
C26 C 0.14162(16) 0.6428(6) 0.5059(2) 0.0408(11) Uani 1 1 d . . . . .
C27 C 0.1062(2) 0.7632(7) 0.5083(3) 0.078(2) Uani 1 1 d . . . . .
H27A H 0.073730 0.758239 0.473342 0.094 Uiso 1 1 calc R U . . .
H27B H 0.100711 0.721129 0.535843 0.094 Uiso 1 1 calc R U . . .
C28 C 0.1204(2) 0.9317(8) 0.5197(3) 0.087(2) Uani 1 1 d . . . . .
H28A H 0.156718 0.939216 0.543698 0.131 Uiso 1 1 calc R U . . .
H28B H 0.104998 0.982545 0.537047 0.131 Uiso 1 1 calc R U . . .
H28C H 0.109262 0.991601 0.486207 0.131 Uiso 1 1 calc R U . . .
N1 N 0.38489(11) 0.1117(4) 0.64474(12) 0.0261(7) Uani 1 1 d . . . . .
N2 N 0.29465(12) 0.4463(4) 0.64953(12) 0.0257(7) Uani 1 1 d . . . . .
N3 N 0.20563(11) 0.4126(4) 0.50440(12) 0.0239(7) Uani 1 1 d . . . . .
O1 O 0.34272(10) 0.1436(3) 0.70459(10) 0.0279(6) Uani 1 1 d . . . . .
O2 O 0.40104(11) 0.3413(4) 0.74268(11) 0.0347(7) Uani 1 1 d . . . . .
O3 O 0.45320(11) 0.3755(4) 0.84281(12) 0.0398(7) Uani 1 1 d . . . . .
H3 H 0.441748 0.397601 0.810511 0.060 Uiso 1 1 calc R U . . .
Cl1 Cl 0.33921(3) 0.43881(11) 0.58206(4) 0.02651(19) Uani 1 1 d . . . . .
Cl2 Cl 0.25639(3) 0.09538(11) 0.57000(3) 0.02282(18) Uani 1 1 d . . . . .
Cu1 Cu 0.33420(2) 0.26867(6) 0.64098(2) 0.02258(11) Uani 1 1 d . . . . .
Cu2 Cu 0.250000 0.250000 0.500000 0.02408(14) Uani 1 2 d S . P . .
I1 I 0.50234(2) 0.29768(4) 0.96484(2) 0.04640(10) Uani 1 1 d . . . . .
I2 I 0.37281(2) -0.30779(4) 0.86369(2) 0.04737(10) Uani 1 1 d . . . . .

loop_
_atom_site_aniso_label
_atom_site_aniso_U_11
_atom_site_aniso_U_22
_atom_site_aniso_U_33
_atom_site_aniso_U_23
_atom_site_aniso_U_13
_atom_site_aniso_U_12
C1 0.030(2) 0.025(2) 0.0251(19) 0.0028(16) 0.0150(17) 0.0017(16)
C2 0.0269(19) 0.027(2) 0.0217(18) 0.0010(15) 0.0117(16) 0.0012(16)
C3 0.0265(19) 0.025(2) 0.0276(19) 0.0002(16) 0.0136(16) 0.0017(16)
C4 0.029(2) 0.034(2) 0.0229(19) -0.0025(17) 0.0099(16) 0.0048(17)
C5 0.034(2) 0.040(2) 0.0234(19) 0.0071(18) 0.0152(17) 0.0088(19)
C6 0.031(2) 0.028(2) 0.033(2) 0.0065(17) 0.0182(18) 0.0037(17)
C7 0.029(2) 0.030(2) 0.0240(19) 0.0028(16) 0.0139(16) -0.0005(17)
C8 0.060(3) 0.061(3) 0.045(3) -0.004(2) 0.035(3) 0.017(3)
C9 0.080(4) 0.049(3) 0.049(3) 0.006(2) 0.040(3) 0.028(3)
C10 0.061(3) 0.036(3) 0.026(2) 0.0074(19) 0.026(2) 0.017(2)
C11 0.044(2) 0.044(3) 0.033(2) 0.003(2) 0.026(2) 0.007(2)
C12 0.065(3) 0.026(2) 0.033(2) 0.0000(18) 0.030(2) 0.000(2)
C13 0.045(2) 0.024(2) 0.031(2) -0.0035(17) 0.0228(19) -0.0031(18)
C14 0.040(2) 0.032(2) 0.0256(19) 0.0011(17) 0.0223(18) 0.0001(18)
C15 0.033(2) 0.024(2) 0.057(3) -0.004(2) 0.023(2) -0.0064(18)
C16 0.028(2) 0.025(2) 0.031(2) 0.0004(16) 0.0154(17) -0.0024(16)
C17 0.036(2) 0.024(2) 0.041(2) -0.0016(18) 0.021(2) -0.0005(17)
C18 0.029(2) 0.036(3) 0.068(3) -0.003(2) 0.026(2) -0.0054(19)
C19 0.032(2) 0.033(2) 0.045(3) 0.001(2) 0.022(2) 0.0027(18)
C20 0.042(3) 0.041(3) 0.072(3) -0.007(3) 0.036(3) 0.003(2)
C21 0.051(3) 0.051(3) 0.077(4) 0.013(3) 0.037(3) 0.015(3)
C22 0.035(2) 0.026(2) 0.034(2) -0.0062(17) 0.0228(18) -0.0061(17)
C23 0.0266(19) 0.024(2) 0.0273(19) -0.0005(16) 0.0168(16) -0.0021(15)
C24 0.033(2) 0.023(2) 0.040(2) -0.0073(17) 0.0218(19) -0.0048(17)
C25 0.033(2) 0.039(3) 0.054(3) -0.016(2) 0.030(2) -0.0125(19)
C26 0.036(2) 0.035(2) 0.058(3) -0.014(2) 0.030(2) -0.0020(19)
C27 0.049(3) 0.054(4) 0.145(6) -0.041(4) 0.062(4) -0.007(3)
C28 0.055(4) 0.065(4) 0.122(6) -0.036(4) 0.037(4) 0.015(3)
N1 0.0272(16) 0.0222(16) 0.0277(16) 0.0035(13) 0.0145(14) -0.0001(13)
N2 0.0346(17) 0.0233(17) 0.0211(15) 0.0017(13) 0.0166(14) 0.0012(14)
N3 0.0300(16) 0.0217(16) 0.0230(15) 0.0011(13) 0.0166(14) 0.0012(13)
O1 0.0314(14) 0.0263(14) 0.0218(13) 0.0021(11) 0.0121(12) -0.0016(12)
O2 0.0404(16) 0.0295(16) 0.0296(15) 0.0037(12) 0.0163(13) -0.0086(13)
O3 0.0416(17) 0.0332(17) 0.0357(16) -0.0018(14) 0.0156(14) -0.0061(14)
Cl1 0.0335(5) 0.0228(5) 0.0256(4) 0.0016(4) 0.0178(4) -0.0026(4)
Cl2 0.0261(4) 0.0199(4) 0.0217(4) 0.0000(3) 0.0127(4) -0.0032(3)
Cu1 0.0270(2) 0.0196(2) 0.0206(2) 0.00104(17) 0.01279(19) -0.00028(18)
Cu2 0.0337(3) 0.0188(3) 0.0259(3) 0.0041(3) 0.0203(3) 0.0050(3)
I1 0.04095(17) 0.0518(2) 0.02778(15) -0.01104(13) 0.00721(13) -0.00006(14)
I2 0.05392(19) 0.03593(18) 0.05191(19) 0.01624(14) 0.02899(16) -0.00165(14)

loop_
_atom_type_symbol
_atom_type_description
_atom_type_scat_dispersion_real
_atom_type_scat_dispersion_imag
_atom_type_scat_source
C C 0.0033 0.0016 'International Tables Vol C Tables 4.2.6.8 and 6.1.1.4'
H H 0.0000 0.0000 'International Tables Vol C Tables 4.2.6.8 and 6.1.1.4'
N N 0.0061 0.0033 'International Tables Vol C Tables 4.2.6.8 and 6.1.1.4'
O O 0.0106 0.0060 'International Tables Vol C Tables 4.2.6.8 and 6.1.1.4'
Cl Cl 0.1484 0.1585 'International Tables Vol C Tables 4.2.6.8 and 6.1.1.4'
Cu Cu 0.3201 1.2651 'International Tables Vol C Tables 4.2.6.8 and 6.1.1.4'
I I -0.4742 1.8119 'International Tables Vol C Tables 4.2.6.8 and 6.1.1.4'

loop_
_geom_angle_atom_site_label_1
_geom_angle_atom_site_label_2
_geom_angle_atom_site_label_3
_geom_angle
_geom_angle_site_symmetry_1
_geom_angle_site_symmetry_3
_geom_angle_publ_flag
O2 C1 O1 123.4(3) . . ?
O2 C1 C2 118.2(3) . . ?
O1 C1 C2 118.4(3) . . ?
C7 C2 C3 120.0(3) . . ?
C7 C2 C1 120.7(3) . . ?
C3 C2 C1 119.3(4) . . ?
O3 C3 C4 119.4(4) . . ?
O3 C3 C2 122.3(4) . . ?
C4 C3 C2 118.3(4) . . ?
C5 C4 C3 121.6(4) . . ?
C5 C4 I1 119.5(3) . . ?
C3 C4 I1 118.9(3) . . ?
C4 C5 C6 119.2(4) . . ?
C4 C5 H5 120.4 . . ?
C6 C5 H5 120.4 . . ?
C7 C6 C5 120.7(4) . . ?
C7 C6 I2 120.5(3) . . ?
C5 C6 I2 118.8(3) . . ?
C6 C7 C2 120.1(4) . . ?
C6 C7 H7 120.0 . . ?
C2 C7 H7 120.0 . . ?
C9 C8 H8A 109.5 . . ?
C9 C8 H8B 109.5 . . ?
H8A C8 H8B 109.5 . . ?
C9 C8 H8C 109.5 . . ?
H8A C8 H8C 109.5 . . ?
H8B C8 H8C 109.5 . . ?
C8 C9 C10 111.7(4) . . ?
C8 C9 H9A 109.3 . . ?
C10 C9 H9A 109.3 . . ?
C8 C9 H9B 109.3 . . ?
C10 C9 H9B 109.3 . . ?
H9A C9 H9B 107.9 . . ?
C11 C10 C12 117.1(4) . . ?
C11 C10 C9 121.4(5) . . ?
C12 C10 C9 121.5(5) . . ?
C10 C11 C14 120.5(4) . . ?
C10 C11 H11 119.7 . . ?
C14 C11 H11 119.7 . . ?
C13 C12 C10 119.8(4) . . ?
C13 C12 H12 120.1 . . ?
C10 C12 H12 120.1 . . ?
N2 C13 C12 122.6(4) . . ?
N2 C13 H13 118.7 . . ?
C12 C13 H13 118.7 . . ?
N2 C14 C11 122.1(4) . . ?
N2 C14 H14 119.0 . . ?
C11 C14 H14 119.0 . . ?
N1 C15 C18 123.0(4) . . ?
N1 C15 H15 118.5 . . ?
C18 C15 H15 118.5 . . ?
N1 C16 C17 122.9(4) . . ?
N1 C16 H16 118.6 . . ?
C17 C16 H16 118.6 . . ?
C16 C17 C19 120.3(4) . . ?
C16 C17 H17 119.9 . . ?
C19 C17 H17 119.9 . . ?
C15 C18 C19 120.4(4) . . ?
C15 C18 H18 119.8 . . ?
C19 C18 H18 119.8 . . ?
C18 C19 C17 116.6(4) . . ?
C18 C19 C20 120.7(4) . . ?
C17 C19 C20 122.7(4) . . ?
C19 C20 C21 112.5(4) . . ?
C19 C20 H20A 109.1 . . ?
C21 C20 H20A 109.1 . . ?
C19 C20 H20B 109.1 . . ?
C21 C20 H20B 109.1 . . ?
H20A C20 H20B 107.8 . . ?
C20 C21 H21A 109.5 . . ?
C20 C21 H21B 109.5 . . ?
H21A C21 H21B 109.5 . . ?
C20 C21 H21C 109.5 . . ?
H21A C21 H21C 109.5 . . ?
H21B C21 H21C 109.5 . . ?
N3 C22 C25 122.3(4) . . ?
N3 C22 H22 118.9 . . ?
C25 C22 H22 118.9 . . ?
N3 C23 C24 122.8(4) . . ?
N3 C23 H23 118.6 . . ?
C24 C23 H23 118.6 . . ?
C23 C24 C26 119.5(4) . . ?
C23 C24 H24 120.2 . . ?
C26 C24 H24 120.2 . . ?
C22 C25 C26 119.9(4) . . ?
C22 C25 H25 120.1 . . ?
C26 C25 H25 120.1 . . ?
C25 C26 C24 117.8(4) . . ?
C25 C26 C27 119.2(4) . . ?
C24 C26 C27 123.0(4) . . ?
C28 C27 C26 117.7(5) . . ?
C28 C27 H27A 107.9 . . ?
C26 C27 H27A 107.9 . . ?
C28 C27 H27B 107.9 . . ?
C26 C27 H27B 107.9 . . ?
H27A C27 H27B 107.2 . . ?
C27 C28 H28A 109.5 . . ?
C27 C28 H28B 109.5 . . ?
H28A C28 H28B 109.5 . . ?
C27 C28 H28C 109.5 . . ?
H28A C28 H28C 109.5 . . ?
H28B C28 H28C 109.5 . . ?
C16 N1 C15 117.0(3) . . ?
C16 N1 Cu1 123.7(3) . . ?
C15 N1 Cu1 119.3(3) . . ?
C14 N2 C13 117.9(4) . . ?
C14 N2 Cu1 123.0(3) . . ?
C13 N2 Cu1 119.2(3) . . ?
C23 N3 C22 117.8(3) . . ?
C23 N3 Cu2 121.0(3) . . ?
C22 N3 Cu2 121.2(3) . . ?
C1 O1 Cu1 105.0(2) . . ?
C3 O3 H3 109.5 . . ?
Cu2 Cl2 Cu1 91.14(3) . . ?
N1 Cu1 N2 169.11(13) . . ?
N1 Cu1 O1 87.48(12) . . ?
N2 Cu1 O1 89.66(12) . . ?
N1 Cu1 Cl1 90.70(9) . . ?
N2 Cu1 Cl1 89.95(9) . . ?
O1 Cu1 Cl1 168.17(8) . . ?
N1 Cu1 Cl2 95.81(9) . . ?
N2 Cu1 Cl2 94.88(9) . . ?
O1 Cu1 Cl2 94.30(8) . . ?
Cl1 Cu1 Cl2 97.51(3) . . ?
N3 Cu2 N3 180.0 7_556 . ?
N3 Cu2 Cl2 89.78(9) 7_556 7_556 ?
N3 Cu2 Cl2 90.23(9) . 7_556 ?
N3 Cu2 Cl2 90.23(9) 7_556 . ?
N3 Cu2 Cl2 89.77(9) . . ?
Cl2 Cu2 Cl2 180.0 7_556 . ?

loop_
_geom_bond_atom_site_label_1
_geom_bond_atom_site_label_2
_geom_bond_distance
_geom_bond_site_symmetry_2
_geom_bond_publ_flag
C1 O2 1.259(5) . ?
C1 O1 1.264(5) . ?
C1 C2 1.502(5) . ?
C2 C7 1.394(5) . ?
C2 C3 1.403(5) . ?
C3 O3 1.329(5) . ?
C3 C4 1.399(5) . ?
C4 C5 1.373(6) . ?
C4 I1 2.088(4) . ?
C5 C6 1.391(6) . ?
C5 H5 0.9500 . ?
C6 C7 1.377(5) . ?
C6 I2 2.094(4) . ?
C7 H7 0.9500 . ?
C8 C9 1.506(7) . ?
C8 H8A 0.9800 . ?
C8 H8B 0.9800 . ?
C8 H8C 0.9800 . ?
C9 C10 1.513(6) . ?
C9 H9A 0.9900 . ?
C9 H9B 0.9900 . ?
C10 C11 1.371(7) . ?
C10 C12 1.393(7) . ?
C11 C14 1.388(6) . ?
C11 H11 0.9500 . ?
C12 C13 1.379(6) . ?
C12 H12 0.9500 . ?
C13 N2 1.343(5) . ?
C13 H13 0.9500 . ?
C14 N2 1.338(5) . ?
C14 H14 0.9500 . ?
C15 N1 1.346(5) . ?
C15 C18 1.373(6) . ?
C15 H15 0.9500 . ?
C16 N1 1.338(5) . ?
C16 C17 1.377(6) . ?
C16 H16 0.9500 . ?
C17 C19 1.387(6) . ?
C17 H17 0.9500 . ?
C18 C19 1.382(6) . ?
C18 H18 0.9500 . ?
C19 C20 1.516(6) . ?
C20 C21 1.527(8) . ?
C20 H20A 0.9900 . ?
C20 H20B 0.9900 . ?
C21 H21A 0.9800 . ?
C21 H21B 0.9800 . ?
C21 H21C 0.9800 . ?
C22 N3 1.341(5) . ?
C22 C25 1.375(6) . ?
C22 H22 0.9500 . ?
C23 N3 1.337(5) . ?
C23 C24 1.370(5) . ?
C23 H23 0.9500 . ?
C24 C26 1.383(6) . ?
C24 H24 0.9500 . ?
C25 C26 1.376(6) . ?
C25 H25 0.9500 . ?
C26 C27 1.520(6) . ?
C27 C28 1.398(8) . ?
C27 H27A 0.9900 . ?
C27 H27B 0.9900 . ?
C28 H28A 0.9800 . ?
C28 H28B 0.9800 . ?
C28 H28C 0.9800 . ?
N1 Cu1 2.008(3) . ?
N2 Cu1 2.011(3) . ?
N3 Cu2 1.984(3) . ?
O1 Cu1 2.026(3) . ?
O3 H3 0.8400 . ?
Cl1 Cu1 2.2963(10) . ?
Cl2 Cu2 2.3364(8) . ?
Cl2 Cu1 2.6094(10) . ?
